data_2101207
loop_
_publ_author_name
'De Ridder, Dirk J.A.^3^'
'\<Capkov\'a, Pavla^4^'
'Hatjisymeon, Kostas^5^'
'Fraanje, Jan'
'Schenk, Henk'

_publ_section_title
;
 Crystal studies of musk compounds. VIII. Structures of five homologues
 of musk phantolid
;
_journal_issue 5
_journal_name_full 'Acta Crystallographica Section B'
_journal_page_first 607
_journal_page_last 616
_journal_paper_doi 10.1107/S0108768194001497
_journal_volume 50
_journal_year 1994
_chemical_formula_moiety 'C16 H22 O'
_chemical_formula_sum 'C16 H22 O'
_chemical_formula_weight 230.35
_chemical_name_systematic 6-formyl-1,1,2,3,3,5-hexamethylindan
_space_group_IT_number 2
_symmetry_cell_setting triclinic
_symmetry_space_group_name_Hall '-P 1'
_symmetry_space_group_name_H-M 'P -1'
_audit_creation_method from_xtal_archive_file_using_CIFIO
_cell_angle_alpha 78.290(10)
_cell_angle_beta 82.93(2)
_cell_angle_gamma 89.70(3)
_cell_formula_units_Z 4
_cell_length_a 8.232(4)
_cell_length_b 9.6410(10)
_cell_length_c 18.141(3)
_cell_measurement_reflns_used 21
_cell_measurement_temperature 243
_cell_measurement_theta_max 38.4
_cell_measurement_theta_min 27.2
_cell_volume 1398.8(7)
_computing_cell_refinement 'CELCON prog. comparable to xtal_LATCON'
_computing_data_collection 'ENRAF-NONIUS CAD4 software'
_computing_data_reduction
; xtal_ADDREF (Davenport & Hall, 1990)
 SORTRF (Hall, Spadaccini & Stewart, 1990)
;
_computing_molecular_graphics ' PLUTO (Motherwell & Clegg, 1978), PEANUT (Hummel, Hauser & B\"urgi, 1990)'
_computing_publication_material ' xtal_BONDLA (Dreissig, Doherty, Stewart & Hall, 1990) _CIFIO (Hall, 1990)'
_computing_structure_refinement 'xtal_CRYLSQ (Olthof-Hazekamp, 1990)'
_computing_structure_solution 'xtal_SIMPEL (Schenk & Hall, 1990)'
_diffrn_ambient_temperature 243
_diffrn_measurement_device 'ENRAF NONIUS CAD4'
_diffrn_measurement_method \q/2\q
_diffrn_radiation_monochromator graphite
_diffrn_radiation_source xray_tube
_diffrn_radiation_type 'Cu K\a'
_diffrn_radiation_wavelength 1.5418
_diffrn_reflns_av_sigmaI/netI 0
_diffrn_reflns_limit_h_max 9
_diffrn_reflns_limit_h_min -9
_diffrn_reflns_limit_k_max 11
_diffrn_reflns_limit_k_min 0
_diffrn_reflns_limit_l_max 21
_diffrn_reflns_limit_l_min -21
_diffrn_reflns_number 4839
_diffrn_reflns_reduction_process perpendicular_monochr_Lp
_diffrn_reflns_theta_max 64.82
_diffrn_reflns_theta_min 2.51
_diffrn_standards_decay_% 0
_diffrn_standards_interval_time 60
_diffrn_standards_number 2
_exptl_absorpt_coefficient_mu 0.473
_exptl_absorpt_correction_T_max 1.20
_exptl_absorpt_correction_T_min 0.67
_exptl_absorpt_correction_type 'empirical, DIFABS (Walker & Stuart, 1983)'
_exptl_crystal_colour colourless
_exptl_crystal_density_diffrn 1.094
_exptl_crystal_description 'block shaped crystal'
_exptl_crystal_F_000 504
_exptl_crystal_size_max 1.5
_exptl_crystal_size_mid 0.3
_exptl_crystal_size_min 0.25
_refine_diff_density_max .925
_refine_diff_density_min -.396
_refine_ls_abs_structure_details none
_refine_ls_abs_structure_Flack 0
_refine_ls_extinction_coef 2E-5(1)
_refine_ls_extinction_method 'Zachariasen (1967)'
_refine_ls_goodness_of_fit_all .248
_refine_ls_goodness_of_fit_obs .248
_refine_ls_hydrogen_treatment
;refined, restrained at 1.09 \%A to their carrier atom. Temperature factors of
 the hydrogen atoms attached to C2 (A & B) and those attached to C15 (B) were
 kept fixed at 0.08 \%A
;
_refine_ls_matrix_type full
_refine_ls_number_constraints 0
_refine_ls_number_parameters 493
_refine_ls_number_reflns 3603
_refine_ls_number_restraints 45
_refine_ls_R_factor_all .09
_refine_ls_R_factor_obs .09
_refine_ls_shift/esd_max .781
_refine_ls_shift/esd_mean .04
_refine_ls_structure_factor_coef F
_refine_ls_weighting_details 'w = 1/(6.02+F~obs~ + 0.0043F~obs~^2^)'
_refine_ls_weighting_scheme calc
_refine_ls_wR_factor_all .113
_refine_ls_wR_factor_obs .113
_reflns_number_observed 3603
_reflns_number_total 4737
_reflns_observed_criterion refl_observed_if_Inet_>_2.5_sigma(Inet)
_cod_data_source_file sh0044.cif
_cod_data_source_block G15OCH4
_cod_depositor_comments
;
The following automatic conversions were performed:

'_refine_ls_weighting_scheme' value '1/(6.02+F~obs~ +
0.0043F~obs~^2^)' was changed to 'calc'. New tag
'_refine_ls_weighting_details' was created. The value of the new tag
was set to 'w = 1/(6.02+F~obs~ + 0.0043F~obs~^2^)'.

Automatic conversion script
Id: cif_fix_values 3143 2015-03-26 13:38:13Z robertas 
;
_cod_database_code 2101207

loop_
_symmetry_equiv_pos_as_xyz
+x,+y,+z
-x,-y,-z

loop_
_atom_site_aniso_label
_atom_site_aniso_U_11
_atom_site_aniso_U_22
_atom_site_aniso_U_33
_atom_site_aniso_U_12
_atom_site_aniso_U_13
_atom_site_aniso_U_23
C1A .040(2) .064(2) .066(2) -.001(2) -.010(2) -.018(2)
C2A .068(3) .138(5) .060(3) .006(3) -.018(2) -.018(3)
C3A .048(2) .059(2) .044(2) -.003(2) -.005(2) -.013(2)
C4A .040(2) .053(2) .054(2) .002(2) -.006(2) -.014(2)
C5A .058(2) .047(2) .050(2) .006(2) -.013(2) -.017(2)
C6A .064(2) .046(2) .046(2) .000(2) -.002(2) -.011(2)
C7A .046(2) .055(2) .056(2) -.005(2) .005(2) -.013(2)
C8A .044(2) .045(2) .051(2) -.0020(10) -.005(2) -.015(2)
C9A .041(2) .047(2) .047(2) .0010(10) -.0040(10) -.0110(10)
C10A .080(3) .072(3) .132(5) .001(3) -.050(4) -.039(3)
C11A .080(3) .067(3) .096(4) .018(2) -.034(3) -.025(3)
C12A .086(3) .086(3) .063(3) .007(3) -.033(3) -.019(2)
C13A .126(5) .097(4) .051(3) .035(4) .005(3) -.020(3)
C14A .151(6) .077(3) .059(3) -.037(4) -.024(3) .005(2)
C15A .067(3) .079(3) .062(3) .015(2) -.021(2) -.021(2)
C17A .089(3) .078(3) .052(3) -.006(3) .002(2) -.008(2)
O1A .085(3) .167(4) .096(3) .018(3) -.036(2) -.039(3)
C1B .050(2) .053(2) .076(3) .007(2) -.016(2) -.015(2)
C2B .089(4) .099(4) .104(4) -.002(3) -.034(3) .023(3)
C3B .062(2) .056(2) .052(2) -.006(2) -.004(2) -.005(2)
C4B .046(2) .066(2) .080(3) -.004(2) -.015(2) -.007(2)
C5B .073(3) .057(2) .068(3) .004(2) -.030(2) -.010(2)
C6B .079(3) .055(2) .049(2) .000(2) -.010(2) -.010(2)
C7B .058(2) .059(2) .059(2) -.002(2) .003(2) -.014(2)
C8B .047(2) .050(2) .052(2) .001(2) -.005(2) -.016(2)
C9B .048(2) .048(2) .052(2) -.004(2) -.009(2) -.012(2)
C10B .085(4) .075(3) .110(4) .013(3) -.050(3) -.032(3)
C11B .110(5) .101(4) .138(6) .058(4) -.052(4) -.063(4)
C12B .123(5) .082(4) .083(4) .014(4) -.044(4) .007(3)
C13B .189(9) .103(5) .064(4) .016(5) .010(4) -.015(3)
C14B .131(6) .077(4) .106(5) -.036(4) -.025(5) .016(3)
C15B .081(4) .107(5) .140(6) -.002(3) -.050(4) .019(4)
C17B .131(5) .079(3) .068(3) .003(4) -.011(3) -.001(3)
O1BA .095(6) .153(8) .159(8) .010(6) -.042(6) -.003(7)
O1BB .150(10) .140(10) .230(10) -.012(8) -.110(10) .100(10)

loop_
_atom_site_label
_atom_site_fract_x
_atom_site_fract_y
_atom_site_fract_z
_atom_site_U_iso_or_equiv
_atom_site_thermal_displace_type
_atom_site_calc_flag
_atom_site_calc_attached_atom
C1A .5437(4) .3202(4) .3755(2) .056(3) Uani ? ?
C2A .4197(6) .3148(7) .4475(3) .088(4) Uani ? ?
C3A .2487(4) .2744(4) .4289(2) .050(2) Uani ? ?
C4A .1509(4) .3402(4) .2947(2) .049(2) Uani ? ?
C5A .1939(5) .3826(4) .2166(2) .050(2) Uani ? ?
C6A .3597(5) .4089(4) .1862(2) .052(3) Uani ? ?
C7A .4774(4) .3903(4) .2361(2) .053(3) Uani ? ?
C8A .4326(4) .3480(4) .3139(2) .046(2) Uani ? ?
C9A .2698(4) .3220(4) .3435(2) .045(2) Uani ? ?
C10A .6604(7) .4464(6) .3691(4) .089(5) Uani ? ?
C11A .6480(7) .1921(5) .3680(3) .078(4) Uani ? ?
C12A .4700(7) .2327(6) .5217(3) .076(4) Uani ? ?
C13A .1229(9) .3602(7) .4672(3) .092(5) Uani ? ?
C14A .1990(10) .1188(6) .4511(3) .097(5) Uani ? ?
C15A .0649(6) .4014(5) .1671(3) .067(3) Uani ? ?
C17A .4151(7) .4532(5) .1022(3) .074(4) Uani ? ?
O1A -.0787(5) .3866(5) .1891(2) .112(4) Uani ? ?
C1B .3247(5) -.0821(4) .1892(2) .059(3) Uani ? ?
C2B .2094(7) -.1923(7) .2436(4) .101(5) Uani ? ?
C3B .0325(5) -.1333(4) .2461(2) .058(3) Uani ? ?
C4B -.0773(5) .0391(4) .1338(3) .065(3) Uani ? ?
C5B -.0398(5) .1370(4) .0652(2) .065(3) Uani ? ?
C6B .1227(5) .1686(4) .0349(2) .061(3) Uani ? ?
C7B .2450(5) .0984(4) .0727(2) .059(3) Uani ? ?
C8B .2073(4) .0010(4) .1403(2) .049(2) Uani ? ?
C9B .0461(4) -.0293(4) .1709(2) .049(2) Uani ? ?
C10B .4224(7) .0165(6) .2241(4) .085(5) Uani ? ?
C11B .4486(9) -.1600(7) .1425(4) .108(6) Uani ? ?
C12B .2637(9) -.2615(7) .3188(4) .097(5) Uani ? ?
C13B -.0160(10) -.0541(8) .3097(4) .121(7) Uani ? ?
C14B -.0850(10) -.2551(7) .2499(4) .109(6) Uani ? ?
C15B -.1745(8) .2058(7) .0273(5) .113(6) Uani ? ?
C17B .1717(9) .2774(6) -.0378(3) .095(5) Uani ? ?
O1BA -.3140(10) .1830(10) .0441(6) .138(9) Uani ? ?
O1BB -.173(2) .3000(10) -.0229(8) .190(10) Uani ? ?
H2A .352(5) .417(3) .456(2) .08000 Uiso calc C2A
H4A .027(3) .323(4) .314(2) .060(10) Uiso calc C4A
H7A .602(3) .410(4) .213(2) .070(10) Uiso calc C7A
H101A .592(6) .540(4) .366(3) .12(2) Uiso calc C10A
H102A .721(5) .428(5) .419(2) .090(10) Uiso calc C10A
H103A .745(7) .441(8) .319(3) .17(3) Uiso calc C10A
H111A .724(5) .172(5) .412(2) .080(10) Uiso calc C11A
H112A .569(6) .100(5) .379(4) .13(2) Uiso calc C11A
H113A .728(5) .220(4) .315(2) .070(10) Uiso calc C11A
H121A .496(8) .125(4) .520(4) .16(3) Uiso calc C12A
H122A .582(4) .275(5) .528(3) .11(2) Uiso calc C12A
H123A .384(6) .238(7) .570(3) .14(2) Uiso calc C12A
H131A .121(6) .333(5) .527(2) .10(2) Uiso calc C13A
H132A .139(7) .470(3) .447(3) .12(2) Uiso calc C13A
H133A -.004(5) .350(10) .458(5) .22(4) Uiso calc C13A
H141A .280(10) .050(10) .422(6) .28(6) Uiso calc C14A
H142A .192(6) .083(5) .510(2) .10(2) Uiso calc C14A
H143A .074(4) .120(5) .441(3) .090(10) Uiso calc C14A
H15A .085(4) .443(3) .1050(10) .047(9) Uiso calc C15A
H171A .541(4) .480(6) .095(3) .11(2) Uiso calc C17A
H172A .367(7) .393(6) .067(3) .13(2) Uiso calc C17A
H173A .333(5) .517(5) .070(2) .090(10) Uiso calc C17A
H2B .194(5) -.290(4) .217(2) .08000 Uiso calc C2B
H4B -.204(4) .020(5) .159(2) .090(10) Uiso calc C4B
H7B .368(3) .121(5) .047(2) .080(10) Uiso calc C7B
H101B .339(7) .081(6) .252(3) .15(3) Uiso calc C10B
H102B .505(5) -.045(5) .256(3) .10(2) Uiso calc C10B
H103B .488(6) .096(5) .181(2) .11(2) Uiso calc C10B
H111B .519(6) -.227(5) .181(3) .11(2) Uiso calc C11B
H112B .383(6) -.216(5) .109(3) .11(2) Uiso calc C11B
H113B .524(9) -.074(7) .105(4) .19(4) Uiso calc C11B
H121B .376(5) -.304(6) .300(3) .13(2) Uiso calc C12B
H122B .277(9) -.194(7) .357(3) .17(3) Uiso calc C12B
H123B .178(6) -.341(5) .350(3) .13(2) Uiso calc C12B
H131B -.039(9) -.126(7) .364(3) .18(3) Uiso calc C13B
H132B .108(9) -.01(2) .300(10) .50(10) Uiso calc C13B
H133B -.143(4) -.072(6) .304(3) .09(2) Uiso calc C13B
H141B -.009(6) -.305(5) .213(3) .10(2) Uiso calc C14B
H142B -.084(7) -.330(5) .301(2) .12(2) Uiso calc C14B
H143B -.202(6) -.203(9) .245(5) .21(4) Uiso calc C14B
H171B .299(4) .293(7) -.055(3) .13(2) Uiso calc C17B
H172B .103(7) .263(8) -.082(3) .15(3) Uiso calc C17B
H173B .108(5) .374(3) -.046(2) .070(10) Uiso calc C17B
H15BA -.073(9) .269(9) -.010(4) .08000 Uiso calc C15B
H15BB -.240(10) .230(10) .080(4) .08000 Uiso calc C15B

loop_
_atom_type_symbol
_atom_type_scat_dispersion_real
_atom_type_scat_dispersion_imag
_atom_type_scat_source
C .017 .009 International_Tables_Vol_IV_Table_2.2B
O .047 .032 International_Tables_Vol_IV_Table_2.2B
H 0 0 International_Tables_Vol_IV_Table_2.2B

loop_
_geom_angle_atom_site_label_1
_geom_angle_atom_site_label_2
_geom_angle_atom_site_label_3
_geom_angle
_geom_angle_publ_flag
C2A C1A C8A 101.4(3) yes
C2A C1A C10A 107.4(4) yes
C2A C1A C11A 119.4(4) yes
C8A C1A C10A 111.0(4) yes
C8A C1A C11A 110.0(4) yes
C10A C1A C11A 107.4(4) yes
C1A C2A C3A 107.8(4) yes
C1A C2A C12A 116.6(4) yes
C1A C2A H2A 119(2) ?
C3A C2A C12A 115.7(4) yes
C3A C2A H2A 82(2) ?
C12A C2A H2A 111(2) ?
C2A C3A C9A 101.0(3) yes
C2A C3A C13A 107.5(4) yes
C2A C3A C14A 116.5(4) yes
C9A C3A C13A 112.1(3) yes
C9A C3A C14A 110.1(4) yes
C13A C3A C14A 109.5(4) yes
C5A C4A C9A 120.7(3) yes
C5A C4A H4A 117(2) ?
C9A C4A H4A 122(2) ?
C4A C5A C6A 120.3(3) yes
C4A C5A C15A 119.0(3) yes
C6A C5A C15A 120.7(3) yes
C5A C6A C7A 118.3(3) yes
C5A C6A C17A 123.1(4) yes
C7A C6A C17A 118.7(4) yes
C6A C7A C8A 120.8(3) yes
C6A C7A H7A 118(2) ?
C8A C7A H7A 121(2) ?
C1A C8A C7A 127.7(3) yes
C1A C8A C9A 111.6(3) yes
C7A C8A C9A 120.7(3) yes
C3A C9A C4A 128.7(3) yes
C3A C9A C8A 112.0(3) yes
C4A C9A C8A 119.3(3) yes
C1A C10A H101A 109(3) ?
C1A C10A H102A 107(2) ?
C1A C10A H103A 103(4) ?
H101A C10A H102A 110(4) ?
H101A C10A H103A 115(5) ?
H102A C10A H103A 111(4) ?
C1A C11A H111A 109(2) ?
C1A C11A H112A 108(3) ?
C1A C11A H113A 107(2) ?
H111A C11A H112A 104(4) ?
H111A C11A H113A 107(3) ?
H112A C11A H113A 120(4) ?
C2A C12A H121A 113(4) ?
C2A C12A H122A 107(3) ?
C2A C12A H123A 114(3) ?
H121A C12A H122A 104(5) ?
H121A C12A H123A 110(5) ?
H122A C12A H123A 110(4) ?
C3A C13A H131A 111(3) ?
C3A C13A H132A 113(3) ?
C3A C13A H133A 116(5) ?
H131A C13A H132A 111(4) ?
H131A C13A H133A 104(5) ?
H132A C13A H133A 100(6) ?
C3A C14A H141A 113(5) ?
C3A C14A H142A 111(3) ?
C3A C14A H143A 102(3) ?
H141A C14A H142A 110(6) ?
H141A C14A H143A 117(6) ?
H142A C14A H143A 103(4) ?
C5A C15A O1A 124.3(4) yes
C5A C15A H15A 125(2) ?
O1A C15A H15A 110(2) ?
C6A C17A H171A 108(3) ?
C6A C17A H172A 116(3) ?
C6A C17A H173A 116(2) ?
H171A C17A H172A 121(4) ?
H171A C17A H173A 121(3) ?
H172A C17A H173A 72(4) ?
C2B C1B C8B 101.7(3) yes
C2B C1B C10B 117.4(4) yes
C2B C1B C11B 108.6(4) yes
C8B C1B C10B 110.6(4) yes
C8B C1B C11B 111.3(4) yes
C10B C1B C11B 107.2(4) yes
C1B C2B C3B 108.3(4) yes
C1B C2B C12B 118.3(5) yes
C1B C2B H2B 110(2) ?
C3B C2B C12B 116.6(5) yes
C3B C2B H2B 101(2) ?
C12B C2B H2B 101(2) ?
C2B C3B C9B 100.6(3) yes
C2B C3B C13B 114.7(6) yes
C2B C3B C14B 108.1(4) yes
C9B C3B C13B 109.0(4) yes
C9B C3B C14B 112.7(4) yes
C13B C3B C14B 111.3(5) yes
C5B C4B C9B 120.3(4) yes
C5B C4B H4B 120(2) ?
C9B C4B H4B 120(2) ?
C4B C5B C6B 120.3(4) yes
C4B C5B C15B 118.5(4) yes
C6B C5B C15B 121.2(4) yes
C5B C6B C7B 118.6(3) yes
C5B C6B C17B 122.9(4) yes
C7B C6B C17B 118.6(4) yes
C6B C7B C8B 120.9(4) yes
C6B C7B H7B 117(2) ?
C8B C7B H7B 122(2) ?
C1B C8B C7B 127.7(3) yes
C1B C8B C9B 111.8(3) yes
C7B C8B C9B 120.5(3) yes
C3B C9B C4B 128.7(3) yes
C3B C9B C8B 111.9(3) yes
C4B C9B C8B 119.4(3) yes
C1B C10B H101B 109(3) ?
C1B C10B H102B 108(3) ?
C1B C10B H103B 111(3) ?
H101B C10B H102B 118(4) ?
H101B C10B H103B 101(4) ?
H102B C10B H103B 110(3) ?
C1B C11B H111B 109(3) ?
C1B C11B H112B 109(3) ?
C1B C11B H113B 104(4) ?
H111B C11B H112B 114(4) ?
H111B C11B H113B 112(5) ?
H112B C11B H113B 109(5) ?
C2B C12B H121B 101(3) ?
C2B C12B H122B 116(3) ?
C2B C12B H123B 111(3) ?
H121B C12B H122B 112(5) ?
H121B C12B H123B 113(4) ?
H122B C12B H123B 104(5) ?
C3B C13B H131B 111(4) ?
C3B C13B H132B 91(11) ?
C3B C13B H133B 88(3) ?
H131B C13B H132B 109(10) ?
H131B C13B H133B 87(5) ?
H132B C13B H133B 164(*) ?
C3B C14B H141B 96(3) ?
C3B C14B H142B 111(3) ?
C3B C14B H143B 103(4) ?
H141B C14B H142B 100(4) ?
H141B C14B H143B 132(6) ?
H142B C14B H143B 113(5) ?
C6B C17B H171B 116(3) ?
C6B C17B H172B 111(3) ?
C6B C17B H173B 118(2) ?
H171B C17B H172B 114(5) ?
H171B C17B H173B 112(4) ?
H172B C17B H173B 79(5) ?
C5B C15B O1BA 127.9(8) yes
C5B C15B O1BB 130.1(9) yes
C5B C15B H15BA 82(4) ?
C5B C15B H15BB 93(5) ?
O1BA C15B H15BA 150(4) ?
O1BB C15B H15BB 112(5) ?

loop_
_geom_bond_atom_site_label_1
_geom_bond_atom_site_label_2
_geom_bond_distance
_geom_bond_publ_flag
C1A C2A 1.548(6) yes
C1A C8A 1.511(5) yes
C1A C10A 1.532(7) yes
C1A C11A 1.519(7) yes
C2A C3A 1.556(7) yes
C2A C12A 1.521(7) yes
C2A H2A 1.16(4) ?
C3A C9A 1.513(5) yes
C3A C13A 1.512(7) yes
C3A C14A 1.516(7) yes
C4A C5A 1.394(5) yes
C4A C9A 1.386(5) yes
C4A H4A 1.04(3) ?
C5A C6A 1.411(5) yes
C5A C15A 1.461(6) yes
C6A C7A 1.393(6) yes
C6A C17A 1.509(6) yes
C7A C8A 1.390(5) yes
C7A H7A 1.06(3) ?
C8A C9A 1.385(4) yes
C10A H101A 1.06(4) ?
C10A H102A 1.07(4) ?
C10A H103A 1.09(5) ?
C11A H111A 1.07(4) ?
C11A H112A 1.07(5) ?
C11A H113A 1.09(3) ?
C12A H121A 1.06(4) ?
C12A H122A 1.04(4) ?
C12A H123A 1.06(5) ?
C13A H131A 1.06(3) ?
C13A H132A 1.05(3) ?
C13A H133A 1.09(5) ?
C14A H141A 1.10(10) ?
C14A H142A 1.04(3) ?
C14A H143A 1.07(3) ?
C15A O1A 1.200(6) yes
C15A H15A 1.11(2) ?
C17A H171A 1.06(3) ?
C17A H172A 1.06(6) ?
C17A H173A 1.07(4) ?
C1B C2B 1.535(7) yes
C1B C8B 1.509(5) yes
C1B C10B 1.526(8) yes
C1B C11B 1.536(9) yes
C2B C3B 1.559(7) yes
C2B C12B 1.511(9) yes
C2B H2B 1.16(4) ?
C3B C9B 1.513(5) yes
C3B C13B 1.522(9) yes
C3B C14B 1.511(8) yes
C4B C5B 1.402(6) yes
C4B C9B 1.379(6) yes
C4B H4B 1.09(3) ?
C5B C6B 1.393(6) yes
C5B C15B 1.463(9) yes
C6B C7B 1.384(6) yes
C6B C17B 1.521(6) yes
C7B C8B 1.387(5) yes
C7B H7B 1.06(3) ?
C8B C9B 1.382(5) yes
C10B H101B 1.08(6) ?
C10B H102B 1.05(4) ?
C10B H103B 1.08(4) ?
C11B H111B 1.07(5) ?
C11B H112B 1.08(6) ?
C11B H113B 1.10(6) ?
C12B H121B 1.05(5) ?
C12B H122B 1.05(7) ?
C12B H123B 1.07(5) ?
C13B H131B 1.08(5) ?
C13B H132B 1.10(10) ?
C13B H133B 1.08(4) ?
C14B H141B 1.05(5) ?
C14B H142B 1.05(4) ?
C14B H143B 1.09(6) ?
C17B H171B 1.06(3) ?
C17B H172B 1.07(6) ?
C17B H173B 1.06(3) ?
C15B O1BA 1.160(10) yes
C15B O1BB 1.150(10) yes
C15B H15BA 1.11(7) ?
C15B H15BB 1.10(8) ?

loop_
_geom_contact_atom_site_label_1
_geom_contact_atom_site_label_2
_geom_contact_distance
_geom_contact_site_symmetry_2
_geom_contact_publ_flag
C5A O1A 2.357(6) . no
C5B O1BA 2.360(10) . no
C2B C8B 2.361(7) . no
C2B C9B 2.364(7) . no
C2A C8A 2.368(6) . no
C2A C9A 2.368(6) . no
C5B O1BB 2.370(10) . no
C4B C8B 2.384(5) . no
C5B C7B 2.387(6) . no
C4A C8A 2.391(5) . no
C1B C9B 2.395(5) . no
C1A C9A 2.396(5) . no
C3B C8B 2.400(5) . no
C3A C8A 2.404(5) . no
C7B C9B 2.404(5) . no
C5A C7A 2.407(5) . no
C6B C8B 2.411(5) . no
C5B C9B 2.412(5) . no
C7A C9A 2.412(5) . no
C5A C9A 2.415(5) . no
C6A C8A 2.420(5) . no
C4B C6B 2.424(5) . no
C4A C6A 2.432(5) . no
C10A C11A 2.459(8) . no
C4A C15A 2.460(6) . no
C4B C15B 2.462(8) . no
C10B C11B 2.460(10) . no
C9B C13B 2.470(7) . no
C13A C14A 2.473(9) . no
C2A C13A 2.475(9) . no
C2A C10A 2.482(7) . no
C8A C11A 2.483(6) . no
C9A C14A 2.483(6) . no
C2B C14B 2.490(10) . no
C6B C15B 2.488(8) . no
C2B C11B 2.495(9) . no
C8B C10B 2.495(8) . no
C6A C15A 2.496(6) . no
C7A C17A 2.497(6) . no
C7B C17B 2.499(7) . no
C13B C14B 2.500(10) . no
C8A C10A 2.508(8) . no
C1B C3B 2.508(5) . no
C1A C3A 2.508(5) . no
C9A C13A 2.510(7) . no
C8B C11B 2.513(8) . no
C9B C14B 2.517(7) . no
C5B C17B 2.560(7) . no
C5A C17A 2.568(6) . no
C2B C13B 2.590(10) . no
C1B C7B 2.600(6) . no
C1A C7A 2.605(6) . no
C3A C12A 2.605(7) . no
C3B C4B 2.607(6) . no
C1A C12A 2.611(6) . no
C3B C12B 2.612(8) . no
C2A C14A 2.612(9) . no
C3A C4A 2.613(5) . no
C1B C12B 2.615(7) . no
C2B C10B 2.617(8) . no
C2A C11A 2.648(8) . no
C4B C7B 2.762(6) . no
C5B C8B 2.764(6) . no
C4A C7A 2.773(5) . no
C5A C8A 2.774(5) . no
C6B C9B 2.800(5) . no
C6A C9A 2.811(5) . no
C4A O1A 2.824(6) . no
C17B O1BB 2.83(2) . no
C4B O1BA 2.860(10) . no
C6B O1BB 2.940(10) . no
C17B C15B 2.980(10) . no
C15A C17A 2.981(7) . no
C12A C14A 3.020(10) . no
C12B C13B 3.040(10) . no
C10B C12B 3.075(8) . no
C11A C12A 3.084(8) . no
C7A C10A 3.133(8) . no
C7B C11B 3.133(8) . no
C4A C13A 3.155(7) . no
C4B C14B 3.167(7) . no
C7A C11A 3.207(7) . no
C7B C10B 3.224(8) . no
C4B C13B 3.236(8) . no
C4A C14A 3.251(6) . no
C12B C14B 3.270(10) . no
C12A C13A 3.289(9) . no
C10A C12A 3.319(7) . no
C11B C12B 3.320(10) . no
C8B C13B 3.326(8) . no
C8A C14A 3.376(7) . no
C1B C13B 3.380(10) . no
C9A C11A 3.395(6) . no
C9B C10B 3.413(7) . no
C1A C14A 3.422(8) . no
C3B C10B 3.471(7) . no
C3A C11A 3.477(6) . no
C9B C11B 3.554(8) . no
C8A C13A 3.554(7) . no
C9A C10A 3.554(7) . no
C4B O1BB 3.560(10) . no
C8B C14B 3.569(8) . no
C6B O1BA 3.580(10) . no
C6A O1A 3.610(6) . no
C7A O1A 3.650(6) 1_655 no
C13A C13A 3.664(9) 2_566 no
C7B O1BA 3.680(10) 1_655 no
C1B C4B 3.692(6) . no
C1A C4A 3.699(5) . no
C1A C13A 3.707(8) . no
C3B C7B 3.712(5) . no
C1B C14B 3.712(9) . no
C2B C7B 3.716(7) . no
C2B C4B 3.717(7) . no
C3A C10A 3.720(7) . no
C3A C7A 3.720(5) . no
C2A C4A 3.724(7) . no
C2A C7A 3.725(6) . no
C17A C17A 3.729(6) 2_665 no
C3B C11B 3.732(8) . no
C9B C15B 3.734(8) . no
C11B O1BA 3.740(10) 2 no
C9A C15A 3.740(6) . no
C7B C15B 3.741(8) . no
C11B C17B 3.750(10) 2_655 no
C9A C12A 3.753(6) . no
C7A C15A 3.755(7) . no
C10B O1BA 3.760(10) 1_655 no
C11B O1BB 3.76(2) 2 no
C8A C12A 3.758(6) . no
C9B C12B 3.758(7) . no
C10B C13B 3.760(10) . no
C8B C12B 3.759(7) . no
C7B O1BA 3.770(10) 2 no
C8A C17A 3.788(6) . no
C8B C17B 3.789(6) . no
C10A O1A 3.825(8) 1_655 no
C11A C14A 3.826(9) . no
C7B C15B 3.830(9) 2 no
C4A C17A 3.837(6) . no
C4B C17B 3.840(7) . no
C11B O1BA 3.840(10) 1_655 no
C1B C6B 3.847(6) . no
C11A O1A 3.858(6) 1_655 no
C1A C6A 3.858(6) . no
C3B C5B 3.860(5) . no
C3A C5A 3.862(5) . no
C5B C6B 3.866(6) 2 no
C5B C5B 3.892(7) 2 no
C4B C17B 3.931(8) 2 no
C8B O1BB 3.96(2) 2 no
C8B C15B 4.000(10) 2 no
C6B C15B 4.001(9) 2 no
C14A C14A 4.020(10) 2_556 no
C4B C6B 4.035(7) 2 no
C14B C17B 4.050(10) 2 no
C10A C12A 4.071(9) 2_666 no
C8B O1BA 4.100(10) 2 no
C11B C15B 4.130(10) 2 no
C17B O1BA 4.130(10) . no
C9B O1BB 4.15(2) 2 no
C6B O1BA 4.170(10) 2 no
C17A O1A 4.179(7) . no
C7B O1BB 4.180(10) 2 no
C5B C7B 4.201(7) 2 no
C9A O1A 4.208(6) . no
C1B O1BA 4.210(10) 1_655 no
C8B C15B 4.226(8) . no
C4B C10B 4.230(7) 1_455 no
C8A C15A 4.235(6) . no
C11A C12A 4.238(7) 2_656 no
C9B O1BA 4.240(10) . no
C1A O1A 4.249(5) 1_655 no
C1B C5B 4.265(6) . no
C9B C17B 4.267(8) 2 no
C1A C5A 4.275(6) . no
C5B C15B 4.279(9) 2 no
C11A C14A 4.281(8) 2_656 no
C4A C10A 4.284(7) 1_455 no
C5B C17B 4.286(8) 2 no
C4B C5B 4.296(7) 2 no
C9B C15B 4.297(9) 2 no
C3B C6B 4.301(5) . no
C1B O1BB 4.31(2) 2 no
C7B C11B 4.313(8) 2_655 no
C3A C6A 4.314(5) . no
C6B C6B 4.316(6) 2 no
C7B O1BB 4.320(10) . no
C9A C17A 4.320(6) . no
C9B C17B 4.321(6) . no
C12A C14A 4.323(9) 2_656 no
C4B C11B 4.329(9) 1_455 no
C8B O1BA 4.340(10) 1_655 no
C8A O1A 4.345(5) 1_655 no
C4A C11A 4.345(6) 1_455 no
C10A C13A 4.360(10) 2_666 no
C2B O1BB 4.38(2) 2 no
C2A C10A 4.400(10) 2_666 no
C10A C13A 4.403(9) 1_655 no
C4B C15B 4.435(9) 2 no

loop_
_geom_torsion_atom_site_label_1
_geom_torsion_atom_site_label_2
_geom_torsion_atom_site_label_3
_geom_torsion_atom_site_label_4
_geom_torsion
_geom_torsion_publ_flag
C8A C1A C2A C3A 24.1(5) no
C8A C1A C2A C12A 156.2(5) no
C8A C1A C2A H2A -66(3) no
C10A C1A C2A C3A 140.7(4) no
C10A C1A C2A C12A -87.2(6) no
C10A C1A C2A H2A 50(3) no
C11A C1A C2A C3A -96.9(5) no
C11A C1A C2A C12A 35.2(7) no
C11A C1A C2A H2A 173(3) no
C2A C1A C8A C7A 166.5(4) no
C2A C1A C8A C9A -15.4(5) no
C10A C1A C8A C7A 52.6(6) no
C10A C1A C8A C9A -129.2(4) no
C11A C1A C8A C7A -66.2(5) no
C11A C1A C8A C9A 112.0(4) no
C2A C1A C10A H101A -58(3) no
C2A C1A C10A H102A 61(3) no
C2A C1A C10A H103A 178(3) no
C8A C1A C10A H101A 52(3) no
C8A C1A C10A H102A 171(2) no
C8A C1A C10A H103A -72(3) no
C11A C1A C10A H101A 172(3) no
C11A C1A C10A H102A -69(3) no
C11A C1A C10A H103A 49(3) no
C2A C1A C11A H111A -62(2) no
C2A C1A C11A H112A 50(4) no
C2A C1A C11A H113A -178(2) no
C8A C1A C11A H111A -179(2) no
C8A C1A C11A H112A -66(4) no
C8A C1A C11A H113A 65(2) no
C10A C1A C11A H111A 60(2) no
C10A C1A C11A H112A 173(4) no
C10A C1A C11A H113A -56(2) no
C1A C2A C3A C9A -23.7(5) no
C1A C2A C3A C13A -141.3(4) no
C1A C2A C3A C14A 95.4(5) no
C12A C2A C3A C9A -156.3(4) no
C12A C2A C3A C13A 86.1(5) no
C12A C2A C3A C14A -37.2(6) no
H2A C2A C3A C9A 94(2) no
H2A C2A C3A C13A -24(2) no
H2A C2A C3A C14A -147(2) no
C1A C2A C12A H121A -58(4) no
C1A C2A C12A H122A 55(3) no
C1A C2A C12A H123A 176(4) no
C3A C2A C12A H121A 70(4) no
C3A C2A C12A H122A -177(3) no
C3A C2A C12A H123A -55(4) no
H2A C2A C12A H121A 161(4) no
H2A C2A C12A H122A -86(4) no
H2A C2A C12A H123A 36(4) no
C2A C3A C9A C4A -166.0(4) no
C2A C3A C9A C8A 14.5(4) no
C13A C3A C9A C4A -51.8(6) no
C13A C3A C9A C8A 128.6(4) no
C14A C3A C9A C4A 70.4(6) no
C14A C3A C9A C8A -109.2(5) no
C2A C3A C13A H131A -63(3) no
C2A C3A C13A H132A 62(4) no
C2A C3A C13A H133A 178(5) no
C9A C3A C13A H131A -173(3) no
C9A C3A C13A H132A -48(4) no
C9A C3A C13A H133A 68(5) no
C14A C3A C13A H131A 64(3) no
C14A C3A C13A H132A -170(4) no
C14A C3A C13A H133A -55(5) no
C2A C3A C14A H141A -61(6) no
C2A C3A C14A H142A 62(3) no
C2A C3A C14A H143A 171(3) no
C9A C3A C14A H141A 53(6) no
C9A C3A C14A H142A 176(3) no
C9A C3A C14A H143A -75(3) no
C13A C3A C14A H141A 176(6) no
C13A C3A C14A H142A -60(3) no
C13A C3A C14A H143A 49(3) no
C9A C4A C5A C6A -.6(6) no
C9A C4A C5A C15A -179.7(4) no
H4A C4A C5A C6A 180(2) no
H4A C4A C5A C15A 0(3) no
C5A C4A C9A C3A -178.8(4) no
C5A C4A C9A C8A .8(5) no
H4A C4A C9A C3A 1(3) no
H4A C4A C9A C8A -179(3) no
C4A C5A C6A C7A .5(6) no
C4A C5A C6A C17A 179.1(4) no
C15A C5A C6A C7A 179.5(4) no
C15A C5A C6A C17A -1.8(6) no
C4A C5A C15A O1A 2.2(7) no
C4A C5A C15A H15A 175(2) no
C6A C5A C15A O1A -176.9(5) no
C6A C5A C15A H15A -4(2) no
C5A C6A C7A C8A -.5(6) no
C5A C6A C7A H7A -180(3) no
C17A C6A C7A C8A -179.2(4) no
C17A C6A C7A H7A 1(3) no
C5A C6A C17A H171A 172(3) no
C5A C6A C17A H172A -48(3) no
C5A C6A C17A H173A 33(3) no
C7A C6A C17A H171A -9(3) no
C7A C6A C17A H172A 130(3) no
C7A C6A C17A H173A -148(3) no
C6A C7A C8A C1A 178.7(4) no
C6A C7A C8A C9A .7(6) no
H7A C7A C8A C1A -2(3) no
H7A C7A C8A C9A -180(3) no
C1A C8A C9A C3A .5(4) no
C1A C8A C9A C4A -179.1(3) no
C7A C8A C9A C3A 178.8(3) no
C7A C8A C9A C4A -.8(5) no
C8B C1B C2B C3B -22.4(5) no
C8B C1B C2B C12B -157.9(5) no
C8B C1B C2B H2B 87(2) no
C10B C1B C2B C3B 98.3(5) no
C10B C1B C2B C12B -37.1(7) no
C10B C1B C2B H2B -152(2) no
C11B C1B C2B C3B -139.9(5) no
C11B C1B C2B C12B 84.7(7) no
C11B C1B C2B H2B -31(2) no
C2B C1B C8B C7B -167.6(5) no
C2B C1B C8B C9B 12.8(5) no
C10B C1B C8B C7B 67.0(6) no
C10B C1B C8B C9B -112.7(4) no
C11B C1B C8B C7B -52.0(6) no
C11B C1B C8B C9B 128.3(4) no
C2B C1B C10B H101B -64(3) no
C2B C1B C10B H102B 66(2) no
C2B C1B C10B H103B -173(3) no
C8B C1B C10B H101B 52(3) no
C8B C1B C10B H102B -178(2) no
C8B C1B C10B H103B -57(3) no
C11B C1B C10B H101B 174(3) no
C11B C1B C10B H102B -56(2) no
C11B C1B C10B H103B 64(3) no
C2B C1B C11B H111B -62(3) no
C2B C1B C11B H112B 62(3) no
C2B C1B C11B H113B 179(4) no
C8B C1B C11B H111B -173(3) no
C8B C1B C11B H112B -49(3) no
C8B C1B C11B H113B 68(4) no
C10B C1B C11B H111B 66(3) no
C10B C1B C11B H112B -170(3) no
C10B C1B C11B H113B -53(4) no
C1B C2B C3B C9B 23.4(5) no
C1B C2B C3B C13B -93.4(5) no
C1B C2B C3B C14B 141.7(5) no
C12B C2B C3B C9B 159.6(5) no
C12B C2B C3B C13B 42.8(7) no
C12B C2B C3B C14B -82.0(7) no
H2B C2B C3B C9B -92(2) no
H2B C2B C3B C13B 151(2) no
H2B C2B C3B C14B 26(2) no
C1B C2B C12B H121B -56(3) no
C1B C2B C12B H122B 65(4) no
C1B C2B C12B H123B -176(3) no
C3B C2B C12B H121B 172(3) no
C3B C2B C12B H122B -67(4) no
C3B C2B C12B H123B 52(3) no
H2B C2B C12B H121B 64(4) no
H2B C2B C12B H122B -175(5) no
H2B C2B C12B H123B -56(4) no
C2B C3B C9B C4B 167.6(5) no
C2B C3B C9B C8B -15.6(5) no
C13B C3B C9B C4B -71.4(7) no
C13B C3B C9B C8B 105.4(6) no
C14B C3B C9B C4B 52.7(6) no
C14B C3B C9B C8B -130.6(5) no
C2B C3B C13B H131B -74(5) no
C2B C3B C13B H132B 37(9) no
C2B C3B C13B H133B -159(3) no
C9B C3B C13B H131B 174(5) no
C9B C3B C13B H132B -75(9) no
C9B C3B C13B H133B 89(3) no
C14B C3B C13B H131B 49(5) no
C14B C3B C13B H132B 160(9) no
C14B C3B C13B H133B -36(3) no
C2B C3B C14B H141B -38(3) no
C2B C3B C14B H142B 65(3) no
C2B C3B C14B H143B -174(5) no
C9B C3B C14B H141B 72(3) no
C9B C3B C14B H142B 175(3) no
C9B C3B C14B H143B -64(5) no
C13B C3B C14B H141B -165(3) no
C13B C3B C14B H142B -62(3) no
C13B C3B C14B H143B 59(5) no
C9B C4B C5B C6B -1.5(7) no
C9B C4B C5B C15B 179.2(5) no
H4B C4B C5B C6B 176(3) no
H4B C4B C5B C15B -3(3) no
C5B C4B C9B C3B 177.4(4) no
C5B C4B C9B C8B .9(7) no
H4B C4B C9B C3B 0(3) no
H4B C4B C9B C8B -177(3) no
C4B C5B C6B C7B 1.8(7) no
C4B C5B C6B C17B -177.9(5) no
C15B C5B C6B C7B -179.0(5) no
C15B C5B C6B C17B 1.3(8) no
C4B C5B C15B O1BA -6.0(10) no
C4B C5B C15B O1BB 169.0(10) no
C4B C5B C15B H15BA 172(5) no
C4B C5B C15B H15BB 47(6) no
C6B C5B C15B O1BA 175.0(10) no
C6B C5B C15B O1BB -10(2) no
C6B C5B C15B H15BA -7(5) no
C6B C5B C15B H15BB -132(6) no
C5B C6B C7B C8B -1.5(7) no
C5B C6B C7B H7B 177(3) no
C17B C6B C7B C8B 178.3(4) no
C17B C6B C7B H7B -3(3) no
C5B C6B C17B H171B 179(4) no
C5B C6B C17B H172B -47(4) no
C5B C6B C17B H173B 42(3) no
C7B C6B C17B H171B 0(4) no
C7B C6B C17B H172B 133(4) no
C7B C6B C17B H173B -138(3) no
C6B C7B C8B C1B -178.7(4) no
C6B C7B C8B C9B .8(7) no
H7B C7B C8B C1B 3(3) no
H7B C7B C8B C9B -178(3) no
C1B C8B C9B C3B 2.0(5) no
C1B C8B C9B C4B 179.1(4) no
C7B C8B C9B C3B -177.6(4) no
C7B C8B C9B C4B -.5(6) no
C5B C15B O1BA H15BB 67(6) no
O1BB C15B O1BA H15BB -109(6) no
H15BA C15B O1BA H15BB -109(11) no
H15BB C15B O1BA H15BB 0(8) no
C5B C15B O1BB H15BA 4(6) no
O1BA C15B O1BB H15BA -180(6) no
H15BA C15B O1BB H15BA 0(9) no
H15BB C15B O1BB H15BA 118(9) no
C5B C15B H15BA O1BB -177(5) no
O1BA C15B H15BA O1BB 0(12) no
O1BB C15B H15BA O1BB .0(10) no
H15BB C15B H15BA O1BB -89(8) no
C5B C15B H15BB O1BA -133(3) no
O1BA C15B H15BB O1BA .0(8) no
O1BB C15B H15BB O1BA 91(4) no
H15BA C15B H15BB O1BA 144(5) no
C15B O1BA H15BB C15B .0(6) no
C15B O1BB H15BA C15B .0(7) no
